data_2243073
loop_
_publ_author_name
'Groner, Vincent M.'
'Larson, Garrett E.'
'Kan, Yuwei'
'Roll, Mark F.'
'Moberly, James G.'
'Waynant, Kristopher V.'

_publ_section_title
;
 The synthesis and crystal structure of
 bis[3,3-diethyl-1-(phenylimino-\k<i>N</i>)thiourea-\k<i>S</i>]silver
 hexafluoridophosphate
;
_journal_issue 9
_journal_name_full 'Acta Crystallographica Section E'
_journal_page_first 1394
_journal_page_last 1398
_journal_paper_doi 10.1107/S2056989019011824
_journal_volume 75
_journal_year 2019
_chemical_formula_iupac '[Ag (C11 H15 N3 S1)2] P F6'
_chemical_formula_moiety 'C22 H30 Ag N6 S2 +, P F6 -'
_chemical_formula_sum 'C22 H30 Ag F6 N6 P S2'
_chemical_formula_weight 695.48
_chemical_name_systematic
;
Bis[3,3-diethyl-1-(phenylimino-\k<i>N</i>)thiourea-\k<i>S</i>]silver
hexafluoridophosphate
;
_space_group_crystal_system monoclinic
_space_group_IT_number 14
_space_group_name_Hall '-P 2ybc'
_space_group_name_H-M_alt 'P 1 21/c 1'
_symmetry_space_group_name_Hall '-P 2ybc'
_symmetry_space_group_name_H-M 'P 1 21/c 1'
_atom_sites_solution_hydrogens geom
_atom_sites_solution_primary dual
_atom_sites_solution_secondary difmap
_audit_creation_method SHELXL-2018/3
_cell_angle_alpha 90
_cell_angle_beta 95.678(12)
_cell_angle_gamma 90
_cell_formula_units_Z 4
_cell_length_a 13.827(2)
_cell_length_b 26.243(4)
_cell_length_c 8.1218(15)
_cell_measurement_reflns_used 4249
_cell_measurement_temperature 296(2)
_cell_measurement_theta_max 18.18
_cell_measurement_theta_min 2.64
_cell_volume 2932.6(8)
_computing_cell_refinement
;
SAINT (Bruker, 2003)
;
_computing_data_collection
;
APEX2 (Bruker, 2003)
;
_computing_data_reduction
;
SAINT (Bruker, 2003)
;
_computing_molecular_graphics
;
<i>OLEX2</i> (Dolomanov <i>et al.</i>,  2009) and Mercury (Macrae <i>et
al.</i>,  2008)
;
_computing_publication_material
;
<i>OLEX2</i> (Dolomanov <i>et al.</i>,  2009)
;
_computing_structure_refinement
;
SHELXL2018 (Sheldrick, 2015b)
;
_computing_structure_solution
;
SHELXT (Sheldrick, 2015a)
;
_diffrn_ambient_temperature 296(2)
_diffrn_detector 'Bruker APEX2 area detector'
_diffrn_measured_fraction_theta_full 0.991
_diffrn_measured_fraction_theta_max 0.991
_diffrn_measurement_device 'three-circle diffractometer'
_diffrn_measurement_device_type 'Bruker SMART APEXII area detector'
_diffrn_measurement_method '\w and \f scans'
_diffrn_radiation_monochromator 'mirror optics'
_diffrn_radiation_probe x-ray
_diffrn_radiation_type MoK\a
_diffrn_radiation_wavelength 0.71073
_diffrn_reflns_av_R_equivalents 0.0835
_diffrn_reflns_av_unetI/netI 0.0498
_diffrn_reflns_limit_h_max 16
_diffrn_reflns_limit_h_min -16
_diffrn_reflns_limit_k_max 30
_diffrn_reflns_limit_k_min -30
_diffrn_reflns_limit_l_max 9
_diffrn_reflns_limit_l_min -9
_diffrn_reflns_number 46111
_diffrn_reflns_theta_full 24.980
_diffrn_reflns_theta_max 24.980
_diffrn_reflns_theta_min 1.671
_diffrn_source 'microfocus sealed X-ray tube'
_exptl_absorpt_coefficient_mu 0.946
_exptl_absorpt_correction_T_max 1.0000
_exptl_absorpt_correction_T_min 0.8669
_exptl_absorpt_correction_type multi-scan
_exptl_absorpt_process_details
;
(SADABS; Bruker, 2003)
;
_exptl_crystal_colour dark_brown
_exptl_crystal_density_diffrn 1.575
_exptl_crystal_description needle
_exptl_crystal_F_000 1408
_exptl_crystal_size_max 0.500
_exptl_crystal_size_mid 0.100
_exptl_crystal_size_min 0.020
_refine_diff_density_max 0.408
_refine_diff_density_min -0.328
_refine_ls_extinction_method none
_refine_ls_goodness_of_fit_ref 0.995
_refine_ls_hydrogen_treatment constr
_refine_ls_matrix_type full
_refine_ls_number_parameters 347
_refine_ls_number_reflns 5118
_refine_ls_number_restraints 0
_refine_ls_restrained_S_all 0.995
_refine_ls_R_factor_all 0.0982
_refine_ls_R_factor_gt 0.0394
_refine_ls_shift/su_max 0.000
_refine_ls_shift/su_mean 0.000
_refine_ls_structure_factor_coef Fsqd
_refine_ls_weighting_details 'w=1/[\s^2^(Fo^2^)+(0.0336P)^2^+2.2376P] where P=(Fo^2^+2Fc^2^)/3'
_refine_ls_weighting_scheme calc
_refine_ls_wR_factor_gt 0.0806
_refine_ls_wR_factor_ref 0.1006
_reflns_number_gt 2829
_reflns_number_total 5118
_reflns_threshold_expression 'I > 2\s(I)'
_cod_data_source_file su5511sup1.cif
_cod_data_source_block I
_cod_original_cell_volume 2932.6(9)
_cod_database_code 2243073
_shelx_space_group_comment
;
The symmetry employed for this shelxl refinement is uniquely defined
by the following loop, which should always be used as a source of
symmetry information in preference to the above space-group names.
They are only intended as comments.
;
_shelx_estimated_absorpt_t_min 0.649
_shelx_estimated_absorpt_t_max 0.981

loop_
_space_group_symop_operation_xyz
'x, y, z'
'-x, y+1/2, -z+1/2'
'-x, -y, -z'
'x, -y-1/2, z-1/2'

loop_
_atom_site_type_symbol
_atom_site_label
_atom_site_fract_x
_atom_site_fract_y
_atom_site_fract_z
_atom_site_U_iso_or_equiv
_atom_site_adp_type
_atom_site_calc_flag
_atom_site_occupancy
Ag Ag1 0.79300(3) 0.26718(2) 0.33206(6) 0.08610(18) Uani d 1
S S1 0.95699(10) 0.28141(5) 0.4601(3) 0.1154(6) Uani d 1
S S2 0.66730(9) 0.24699(4) 0.10744(14) 0.0641(3) Uani d 1
N N1 0.8100(2) 0.36299(13) 0.4266(4) 0.0565(9) Uani d 1
N N2 0.8839(3) 0.37758(13) 0.5130(4) 0.0625(9) Uani d 1
N N3 1.0378(3) 0.35913(15) 0.6217(5) 0.0857(12) Uani d 1
N N4 0.7521(2) 0.16786(12) 0.3449(4) 0.0547(9) Uani d 1
N N5 0.6803(2) 0.15201(13) 0.2576(4) 0.0585(9) Uani d 1
N N6 0.5405(3) 0.17148(14) 0.1021(5) 0.0708(10) Uani d 1
C C1 0.9604(3) 0.34016(17) 0.5348(6) 0.0699(13) Uani d 1
C C2 1.0426(4) 0.4114(2) 0.6960(6) 0.0889(16) Uani d 1
H H2A 0.977716 0.422803 0.713474 0.107 Uiso calc 1
H H2B 1.081255 0.410568 0.802377 0.107 Uiso calc 1
C C3 1.0867(5) 0.4471(2) 0.5841(8) 0.127(2) Uani d 1
H H3A 1.153509 0.438117 0.577860 0.190 Uiso calc 1
H H3B 1.083027 0.481205 0.626125 0.190 Uiso calc 1
H H3C 1.052130 0.445301 0.475804 0.190 Uiso calc 1
C C4 1.1360(4) 0.3288(2) 0.6314(9) 0.115(2) Uani d 1
H H4A 1.138731 0.308004 0.533130 0.139 Uiso calc 1
H H4B 1.190720 0.352053 0.639940 0.139 Uiso calc 1
C C5 1.1387(6) 0.2978(3) 0.7730(10) 0.178(3) Uani d 1
H H5A 1.091958 0.270819 0.754251 0.266 Uiso calc 1
H H5B 1.123377 0.317915 0.865694 0.266 Uiso calc 1
H H5C 1.202479 0.283479 0.795836 0.266 Uiso calc 1
C C6 0.7355(3) 0.40000(15) 0.3992(5) 0.0550(11) Uani d 1
C C7 0.7384(4) 0.44803(18) 0.4695(6) 0.0773(14) Uani d 1
H H7 0.791760 0.457888 0.541257 0.093 Uiso calc 1
C C8 0.6625(4) 0.4811(2) 0.4331(8) 0.1002(18) Uani d 1
H H8 0.664225 0.513353 0.480777 0.120 Uiso calc 1
C C9 0.5837(4) 0.4667(2) 0.3264(7) 0.0987(18) Uani d 1
H H9 0.532637 0.489326 0.301544 0.118 Uiso calc 1
C C10 0.5803(4) 0.4192(2) 0.2566(6) 0.0852(15) Uani d 1
H H10 0.526856 0.409577 0.184869 0.102 Uiso calc 1
C C11 0.6561(3) 0.38565(18) 0.2927(5) 0.0679(12) Uani d 1
H H11 0.653846 0.353356 0.245253 0.081 Uiso calc 1
C C12 0.6259(3) 0.18962(15) 0.1621(5) 0.0547(11) Uani d 1
C C13 0.4753(4) 0.2005(2) -0.0208(6) 0.0875(16) Uani d 1
H H13A 0.514610 0.221663 -0.085952 0.105 Uiso calc 1
H H13B 0.439811 0.176640 -0.095411 0.105 Uiso calc 1
C C14 0.4051(5) 0.2331(3) 0.0560(9) 0.141(3) Uani d 1
H H14A 0.360649 0.248003 -0.028846 0.212 Uiso calc 1
H H14B 0.439459 0.259682 0.118619 0.212 Uiso calc 1
H H14C 0.369689 0.212916 0.128141 0.212 Uiso calc 1
C C15 0.5034(4) 0.1206(2) 0.1519(7) 0.0886(16) Uani d 1
H H15A 0.453556 0.108845 0.067941 0.106 Uiso calc 1
H H15B 0.556110 0.096067 0.159018 0.106 Uiso calc 1
C C16 0.4625(5) 0.1234(3) 0.3130(8) 0.140(3) Uani d 1
H H16A 0.404716 0.143881 0.301966 0.210 Uiso calc 1
H H16B 0.509426 0.138431 0.393629 0.210 Uiso calc 1
H H16C 0.446866 0.089702 0.347956 0.210 Uiso calc 1
C C17 0.8103(3) 0.12975(16) 0.4313(5) 0.0554(11) Uani d 1
C C18 0.7864(4) 0.07848(17) 0.4280(6) 0.0715(13) Uani d 1
H H18 0.729062 0.067045 0.370421 0.086 Uiso calc 1
C C19 0.8499(4) 0.04485(19) 0.5122(6) 0.0878(16) Uani d 1
H H19 0.835162 0.010260 0.511021 0.105 Uiso calc 1
C C20 0.9342(4) 0.0616(2) 0.5977(6) 0.0809(15) Uani d 1
H H20 0.976496 0.038311 0.653103 0.097 Uiso calc 1
C C21 0.9566(3) 0.1123(2) 0.6018(6) 0.0770(14) Uani d 1
H H21 1.013913 0.123608 0.660001 0.092 Uiso calc 1
C C22 0.8938(3) 0.14649(17) 0.5194(5) 0.0663(12) Uani d 1
H H22 0.908173 0.181116 0.523478 0.080 Uiso calc 1
P P1 0.26919(10) 0.40202(6) 0.18758(18) 0.0830(4) Uani d 1
F F1 0.2325(3) 0.40775(17) 0.0024(4) 0.1623(16) Uani d 1
F F2 0.1982(3) 0.35750(18) 0.2091(6) 0.1776(18) Uani d 1
F F3 0.3494(3) 0.36342(14) 0.1466(4) 0.1379(13) Uani d 1
F F4 0.3058(3) 0.39833(15) 0.3751(4) 0.1415(14) Uani d 1
F F5 0.3402(3) 0.44721(16) 0.1657(6) 0.1590(15) Uani d 1
F F6 0.1902(3) 0.44166(17) 0.2304(5) 0.1541(16) Uani d 1

loop_
_atom_site_aniso_label
_atom_site_aniso_U_11
_atom_site_aniso_U_22
_atom_site_aniso_U_33
_atom_site_aniso_U_12
_atom_site_aniso_U_13
_atom_site_aniso_U_23
Ag1 0.0721(3) 0.0667(3) 0.1133(4) -0.0152(2) -0.0220(2) -0.0073(2)
S1 0.0699(9) 0.0616(8) 0.2041(18) -0.0018(7) -0.0389(10) -0.0147(9)
S2 0.0734(8) 0.0597(7) 0.0575(7) -0.0086(6) -0.0027(6) 0.0016(5)
N1 0.051(2) 0.058(2) 0.060(2) -0.0100(18) 0.0010(18) 0.0033(18)
N2 0.052(2) 0.065(2) 0.068(2) -0.0124(19) -0.003(2) -0.0017(19)
N3 0.060(3) 0.075(3) 0.115(3) -0.010(2) -0.028(2) 0.002(2)
N4 0.050(2) 0.054(2) 0.059(2) -0.0007(17) 0.0017(19) -0.0089(18)
N5 0.054(2) 0.059(2) 0.060(2) -0.0077(18) -0.0050(19) -0.0011(18)
N6 0.062(2) 0.073(3) 0.074(3) -0.013(2) -0.009(2) 0.005(2)
C1 0.057(3) 0.064(3) 0.085(3) -0.009(2) -0.011(3) 0.005(3)
C2 0.080(4) 0.117(5) 0.067(3) -0.012(3) -0.009(3) -0.023(3)
C3 0.152(6) 0.098(5) 0.138(6) -0.036(4) 0.050(5) -0.012(4)
C4 0.106(5) 0.098(4) 0.135(6) -0.022(4) -0.025(4) 0.019(4)
C5 0.151(7) 0.210(9) 0.162(8) -0.025(7) -0.029(6) 0.050(7)
C6 0.048(3) 0.056(3) 0.062(3) -0.008(2) 0.008(2) 0.000(2)
C7 0.068(3) 0.065(3) 0.095(4) -0.010(3) -0.011(3) -0.006(3)
C8 0.099(4) 0.064(3) 0.134(5) 0.003(3) -0.003(4) -0.013(3)
C9 0.080(4) 0.086(4) 0.127(5) 0.016(3) -0.007(4) -0.005(4)
C10 0.064(3) 0.095(4) 0.092(4) 0.006(3) -0.012(3) -0.012(3)
C11 0.057(3) 0.070(3) 0.074(3) -0.001(2) -0.006(3) -0.009(2)
C12 0.053(3) 0.058(3) 0.052(3) -0.008(2) 0.004(2) -0.009(2)
C13 0.073(4) 0.097(4) 0.086(4) -0.014(3) -0.023(3) 0.001(3)
C14 0.111(5) 0.181(7) 0.131(6) 0.064(5) 0.006(4) 0.024(5)
C15 0.077(4) 0.094(4) 0.091(4) -0.023(3) -0.013(3) -0.005(3)
C16 0.148(6) 0.164(7) 0.117(6) -0.017(5) 0.056(5) 0.029(5)
C17 0.057(3) 0.055(3) 0.053(3) 0.003(2) 0.002(2) -0.008(2)
C18 0.080(3) 0.062(3) 0.068(3) -0.004(3) -0.010(3) -0.001(3)
C19 0.115(5) 0.058(3) 0.086(4) -0.004(3) -0.011(3) 0.004(3)
C20 0.092(4) 0.082(4) 0.067(3) 0.023(3) -0.001(3) 0.007(3)
C21 0.066(3) 0.086(4) 0.075(3) 0.007(3) -0.009(3) 0.000(3)
C22 0.063(3) 0.062(3) 0.071(3) 0.000(2) -0.007(3) -0.005(2)
P1 0.0583(8) 0.1078(11) 0.0787(10) 0.0101(9) -0.0138(7) 0.0042(8)
F1 0.172(4) 0.209(4) 0.092(3) 0.006(3) -0.057(2) 0.006(3)
F2 0.133(3) 0.167(4) 0.229(5) -0.052(3) -0.002(3) 0.046(3)
F3 0.132(3) 0.149(3) 0.134(3) 0.053(3) 0.018(2) -0.011(2)
F4 0.155(3) 0.174(4) 0.086(2) 0.061(3) -0.037(2) -0.007(2)
F5 0.110(3) 0.145(3) 0.219(4) -0.028(3) 0.001(3) 0.015(3)
F6 0.120(3) 0.192(4) 0.153(3) 0.082(3) 0.030(2) 0.036(3)

loop_
_atom_type_symbol
_atom_type_description
_atom_type_scat_dispersion_real
_atom_type_scat_dispersion_imag
_atom_type_scat_source
Ag Ag -0.8971 1.1015 'International Tables Vol C Tables 4.2.6.8 and 6.1.1.4'
S S 0.1246 0.1234 'International Tables Vol C Tables 4.2.6.8 and 6.1.1.4'
N N 0.0061 0.0033 'International Tables Vol C Tables 4.2.6.8 and 6.1.1.4'
C C 0.0033 0.0016 'International Tables Vol C Tables 4.2.6.8 and 6.1.1.4'
P P 0.1023 0.0942 'International Tables Vol C Tables 4.2.6.8 and 6.1.1.4'
F F 0.0171 0.0103 'International Tables Vol C Tables 4.2.6.8 and 6.1.1.4'
H H 0.0000 0.0000 'International Tables Vol C Tables 4.2.6.8 and 6.1.1.4'

loop_
_geom_angle_atom_site_label_1
_geom_angle_atom_site_label_2
_geom_angle_atom_site_label_3
_geom_angle
_geom_angle_publ_flag
S1 Ag1 S2 156.32(6) y
S1 Ag1 N1 71.07(7) y
S1 Ag1 N4 109.01(7) y
N1 Ag1 N4 159.01(10) y
S2 Ag1 N4 71.38(7) y
S2 Ag1 N1 117.39(7) y
C1 S1 Ag1 106.96(17) ?
C12 S2 Ag1 103.39(15) ?
N2 N1 C6 115.0(3) ?
N2 N1 Ag1 120.3(3) ?
C6 N1 Ag1 124.5(3) ?
N1 N2 C1 114.3(4) ?
C1 N3 C2 124.2(4) ?
C1 N3 C4 119.1(4) ?
C2 N3 C4 116.2(4) ?
N5 N4 C17 115.4(3) ?
N4 N5 C12 115.6(3) ?
C12 N6 C13 121.5(4) ?
C12 N6 C15 122.6(4) ?
C13 N6 C15 115.8(4) ?
N3 C1 N2 110.8(4) ?
N3 C1 S1 122.6(4) ?
N2 C1 S1 126.5(3) ?
C3 C2 N3 109.8(4) ?
C3 C2 H2A 109.7 ?
N3 C2 H2A 109.7 ?
C3 C2 H2B 109.7 ?
N3 C2 H2B 109.7 ?
H2A C2 H2B 108.2 ?
C2 C3 H3A 109.5 ?
C2 C3 H3B 109.5 ?
H3A C3 H3B 109.5 ?
C2 C3 H3C 109.5 ?
H3A C3 H3C 109.5 ?
H3B C3 H3C 109.5 ?
C5 C4 N3 106.7(6) ?
C5 C4 H4A 110.4 ?
N3 C4 H4A 110.4 ?
C5 C4 H4B 110.4 ?
N3 C4 H4B 110.4 ?
H4A C4 H4B 108.6 ?
C4 C5 H5A 109.5 ?
C4 C5 H5B 109.5 ?
H5A C5 H5B 109.5 ?
C4 C5 H5C 109.5 ?
H5A C5 H5C 109.5 ?
H5B C5 H5C 109.5 ?
C11 C6 C7 119.8(4) ?
C11 C6 N1 115.6(4) ?
C7 C6 N1 124.6(4) ?
C8 C7 C6 119.8(5) ?
C8 C7 H7 120.1 ?
C6 C7 H7 120.1 ?
C7 C8 C9 120.2(5) ?
C7 C8 H8 119.9 ?
C9 C8 H8 119.9 ?
C10 C9 C8 120.3(5) ?
C10 C9 H9 119.9 ?
C8 C9 H9 119.9 ?
C9 C10 C11 120.0(5) ?
C9 C10 H10 120.0 ?
C11 C10 H10 120.0 ?
C10 C11 C6 119.9(4) ?
C10 C11 H11 120.0 ?
C6 C11 H11 120.0 ?
N6 C12 N5 110.9(4) ?
N6 C12 S2 122.7(3) ?
N5 C12 S2 126.0(3) ?
C14 C13 N6 113.1(5) ?
C14 C13 H13A 109.0 ?
N6 C13 H13A 109.0 ?
C14 C13 H13B 109.0 ?
N6 C13 H13B 109.0 ?
H13A C13 H13B 107.8 ?
C13 C14 H14A 109.5 ?
C13 C14 H14B 109.5 ?
H14A C14 H14B 109.5 ?
C13 C14 H14C 109.5 ?
H14A C14 H14C 109.5 ?
H14B C14 H14C 109.5 ?
C16 C15 N6 111.4(5) ?
C16 C15 H15A 109.3 ?
N6 C15 H15A 109.3 ?
C16 C15 H15B 109.3 ?
N6 C15 H15B 109.3 ?
H15A C15 H15B 108.0 ?
C15 C16 H16A 109.5 ?
C15 C16 H16B 109.5 ?
H16A C16 H16B 109.5 ?
C15 C16 H16C 109.5 ?
H16A C16 H16C 109.5 ?
H16B C16 H16C 109.5 ?
C22 C17 C18 120.6(4) ?
C22 C17 N4 116.0(4) ?
C18 C17 N4 123.4(4) ?
C19 C18 C17 118.3(4) ?
C19 C18 H18 120.8 ?
C17 C18 H18 120.8 ?
C20 C19 C18 121.0(5) ?
C20 C19 H19 119.5 ?
C18 C19 H19 119.5 ?
C21 C20 C19 120.3(5) ?
C21 C20 H20 119.8 ?
C19 C20 H20 119.8 ?
C20 C21 C22 119.5(5) ?
C20 C21 H21 120.2 ?
C22 C21 H21 120.2 ?
C17 C22 C21 120.3(4) ?
C17 C22 H22 119.9 ?
C21 C22 H22 119.9 ?
F1 P1 F2 91.9(3) ?
F1 P1 F4 178.0(2) ?
F2 P1 F4 89.5(3) ?
F1 P1 F5 88.0(2) ?
F2 P1 F5 179.6(3) ?
F4 P1 F5 90.7(2) ?
F1 P1 F3 91.6(2) ?
F2 P1 F3 90.3(3) ?
F4 P1 F3 89.9(2) ?
F5 P1 F3 90.0(2) ?
F1 P1 F6 89.0(2) ?
F2 P1 F6 90.7(3) ?
F4 P1 F6 89.5(2) ?
F5 P1 F6 88.9(2) ?
F3 P1 F6 178.8(3) ?

loop_
_geom_bond_atom_site_label_1
_geom_bond_atom_site_label_2
_geom_bond_site_symmetry_2
_geom_bond_distance
_geom_bond_publ_flag
Ag1 S1 . 2.4280(14) y
Ag1 S2 . 2.4500(12) y
Ag1 S2 4_566 2.9884(14) y
Ag1 N1 . 2.632(3) y
Ag1 N4 . 2.671(3) y
S1 C1 . 1.656(5) ?
S2 C12 . 1.685(4) ?
N1 N2 . 1.242(4) ?
N1 C6 . 1.417(5) ?
N2 C1 . 1.442(5) ?
N3 C1 . 1.320(5) ?
N3 C2 . 1.497(6) ?
N3 C4 . 1.569(7) ?
N4 N5 . 1.233(4) ?
N4 C17 . 1.424(5) ?
N5 C12 . 1.424(5) ?
N6 C12 . 1.321(5) ?
N6 C13 . 1.487(6) ?
N6 C15 . 1.501(6) ?
C2 C3 . 1.479(7) ?
C2 H2A . 0.9700 ?
C2 H2B . 0.9700 ?
C3 H3A . 0.9600 ?
C3 H3B . 0.9600 ?
C3 H3C . 0.9600 ?
C4 C5 . 1.406(8) ?
C4 H4A . 0.9700 ?
C4 H4B . 0.9700 ?
C5 H5A . 0.9600 ?
C5 H5B . 0.9600 ?
C5 H5C . 0.9600 ?
C6 C11 . 1.381(5) ?
C6 C7 . 1.383(6) ?
C7 C8 . 1.372(7) ?
C7 H7 . 0.9300 ?
C8 C9 . 1.376(7) ?
C8 H8 . 0.9300 ?
C9 C10 . 1.367(7) ?
C9 H9 . 0.9300 ?
C10 C11 . 1.378(6) ?
C10 H10 . 0.9300 ?
C11 H11 . 0.9300 ?
C13 C14 . 1.478(7) ?
C13 H13A . 0.9700 ?
C13 H13B . 0.9700 ?
C14 H14A . 0.9600 ?
C14 H14B . 0.9600 ?
C14 H14C . 0.9600 ?
C15 C16 . 1.477(7) ?
C15 H15A . 0.9700 ?
C15 H15B . 0.9700 ?
C16 H16A . 0.9600 ?
C16 H16B . 0.9600 ?
C16 H16C . 0.9600 ?
C17 C22 . 1.370(5) ?
C17 C18 . 1.385(6) ?
C18 C19 . 1.377(6) ?
C18 H18 . 0.9300 ?
C19 C20 . 1.370(7) ?
C19 H19 . 0.9300 ?
C20 C21 . 1.366(6) ?
C20 H20 . 0.9300 ?
C21 C22 . 1.376(6) ?
C21 H21 . 0.9300 ?
C22 H22 . 0.9300 ?
P1 F1 . 1.546(3) ?
P1 F2 . 1.547(4) ?
P1 F4 . 1.560(3) ?
P1 F5 . 1.561(4) ?
P1 F3 . 1.562(3) ?
P1 F6 . 1.572(4) ?

loop_
_geom_hbond_atom_site_label_D
_geom_hbond_atom_site_label_H
_geom_hbond_atom_site_label_A
_geom_hbond_site_symmetry_A
_geom_hbond_distance_DH
_geom_hbond_distance_HA
_geom_hbond_distance_DA
_geom_hbond_angle_DHA
_geom_hbond_publ_flag
C22 H22 S1 . 0.93 2.78 3.690(5) 167 yes
C2 H2B F1 1_656 0.97 2.52 3.435(6) 158 yes
C15 H15A F4 4_565 0.97 2.46 3.398(6) 164 yes

loop_
_geom_torsion_atom_site_label_1
_geom_torsion_atom_site_label_2
_geom_torsion_atom_site_label_3
_geom_torsion_atom_site_label_4
_geom_torsion
C6 N1 N2 C1 -177.8(3)
Ag1 N1 N2 C1 7.9(5)
C17 N4 N5 C12 -175.7(3)
C2 N3 C1 N2 3.5(7)
C4 N3 C1 N2 -168.4(4)
C2 N3 C1 S1 -177.9(4)
C4 N3 C1 S1 10.2(7)
N1 N2 C1 N3 177.3(4)
N1 N2 C1 S1 -1.3(6)
Ag1 S1 C1 N3 175.7(4)
Ag1 S1 C1 N2 -5.9(5)
C1 N3 C2 C3 -96.0(6)
C4 N3 C2 C3 76.1(6)
C1 N3 C4 C5 -92.4(7)
C2 N3 C4 C5 95.1(6)
N2 N1 C6 C11 175.1(4)
Ag1 N1 C6 C11 -10.9(5)
N2 N1 C6 C7 -4.3(6)
Ag1 N1 C6 C7 169.7(3)
C11 C6 C7 C8 0.1(7)
N1 C6 C7 C8 179.4(5)
C6 C7 C8 C9 -0.3(9)
C7 C8 C9 C10 0.4(9)
C8 C9 C10 C11 -0.3(9)
C9 C10 C11 C6 0.0(8)
C7 C6 C11 C10 0.1(7)
N1 C6 C11 C10 -179.3(4)
C13 N6 C12 N5 -171.3(4)
C15 N6 C12 N5 8.1(6)
C13 N6 C12 S2 1.0(6)
C15 N6 C12 S2 -179.5(4)
N4 N5 C12 N6 -166.2(4)
N4 N5 C12 S2 21.7(5)
Ag1 S2 C12 N6 160.0(3)
Ag1 S2 C12 N5 -28.8(4)
C12 N6 C13 C14 -92.2(6)
C15 N6 C13 C14 88.3(6)
C12 N6 C15 C16 80.1(6)
C13 N6 C15 C16 -100.4(5)
N5 N4 C17 C22 175.6(4)
N5 N4 C17 C18 -4.0(6)
C22 C17 C18 C19 -1.5(7)
N4 C17 C18 C19 178.0(4)
C17 C18 C19 C20 0.3(8)
C18 C19 C20 C21 0.5(8)
C19 C20 C21 C22 -0.1(8)
C18 C17 C22 C21 2.0(7)
N4 C17 C22 C21 -177.6(4)
C20 C21 C22 C17 -1.2(7)

_cod_database_fobs_code 2243073
